data_4129469
loop_
_publ_author_name
'Arjona-Esteban, Alhama'
'Krumrain, Julian'
'Liess, Andreas'
'Stolte, Matthias'
'Huang, Lizhen'
'Schmidt, David'
'Stepanenko, Vladimir'
'Gs\"anger, Marcel'
'Hertel, Dirk'
'Meerholz, Klaus'
'W\"urthner, Frank'

_publ_section_title
;
 Influence of Solid-State Packing of Dipolar Merocyanine Dyes on
 Transistor and Solar Cell Performances.
;
_journal_issue 42
_journal_name_full 'Journal of the American Chemical Society'
_journal_page_first 13524
_journal_page_last 13534
_journal_paper_doi 10.1021/jacs.5b06722
_journal_volume 137
_journal_year 2015
_chemical_formula_moiety 'C21 H17 N3 O S'
_chemical_formula_sum 'C21 H17 N3 O S'
_chemical_formula_weight 359.43
_space_group_crystal_system monoclinic
_space_group_IT_number 14
_space_group_name_Hall '-P 2yn'
_space_group_name_H-M_alt 'P 1 21/n 1'
_atom_sites_solution_hydrogens geom
_atom_sites_solution_primary SHELXS
_atom_sites_solution_secondary fourier
_audit_creation_method SHELXL-2013
_cell_angle_alpha 90
_cell_angle_beta 93.2860(16)
_cell_angle_gamma 90
_cell_formula_units_Z 4
_cell_length_a 4.9606(2)
_cell_length_b 13.7482(5)
_cell_length_c 26.0232(10)
_cell_measurement_reflns_used 9983
_cell_measurement_temperature 100(2)
_cell_measurement_theta_max 72.30
_cell_measurement_theta_min 3.41
_cell_volume 1771.85(12)
_computing_cell_refinement Bruker_SAINT_V8.30C
_computing_data_collection Bruker_SAINT_V8.30C
_computing_data_reduction Bruker_SAINT_V8.30C
_computing_publication_material Bruker-SHELXTL
_computing_structure_refinement 'SHELXL-2013 (Sheldrick, 2013)'
_computing_structure_solution Bruker-SHELXS
_diffrn_ambient_temperature 100(2)
_diffrn_measured_fraction_theta_full 0.995
_diffrn_measured_fraction_theta_max 0.991
_diffrn_measurement_device_type Bruker_D8Quest_Kappa_Photon100
_diffrn_measurement_method omega_and_phi_scans
_diffrn_radiation_type CuK\a
_diffrn_radiation_wavelength 1.54178
_diffrn_reflns_av_R_equivalents 0.0326
_diffrn_reflns_av_unetI/netI 0.0264
_diffrn_reflns_Laue_measured_fraction_full 0.995
_diffrn_reflns_Laue_measured_fraction_max 0.991
_diffrn_reflns_limit_h_max 6
_diffrn_reflns_limit_h_min -4
_diffrn_reflns_limit_k_max 16
_diffrn_reflns_limit_k_min -16
_diffrn_reflns_limit_l_max 31
_diffrn_reflns_limit_l_min -31
_diffrn_reflns_number 15248
_diffrn_reflns_point_group_measured_fraction_full 0.995
_diffrn_reflns_point_group_measured_fraction_max 0.991
_diffrn_reflns_theta_full 67.679
_diffrn_reflns_theta_max 72.179
_diffrn_reflns_theta_min 3.402
_diffrn_source 'Cu-Microsource ImuSCu'
_exptl_absorpt_coefficient_mu 1.737
_exptl_absorpt_correction_T_max 0.7536
_exptl_absorpt_correction_T_min 0.6477
_exptl_absorpt_correction_type multi-scan
_exptl_absorpt_process_details Bruker-SADABS
_exptl_crystal_colour dark-green
_exptl_crystal_density_diffrn 1.347
_exptl_crystal_description block
_exptl_crystal_F_000 752
_exptl_crystal_size_max 0.500
_exptl_crystal_size_mid 0.044
_exptl_crystal_size_min 0.037
_refine_diff_density_max 0.301
_refine_diff_density_min -0.260
_refine_diff_density_rms 0.049
_refine_ls_extinction_method none
_refine_ls_goodness_of_fit_ref 1.041
_refine_ls_hydrogen_treatment constr
_refine_ls_matrix_type full
_refine_ls_number_parameters 237
_refine_ls_number_reflns 3450
_refine_ls_number_restraints 0
_refine_ls_restrained_S_all 1.041
_refine_ls_R_factor_all 0.0401
_refine_ls_R_factor_gt 0.0330
_refine_ls_shift/su_max 0.001
_refine_ls_shift/su_mean 0.000
_refine_ls_structure_factor_coef Fsqd
_refine_ls_weighting_details 'w=1/[\s^2^(Fo^2^)+(0.0347P)^2^+1.0116P] where P=(Fo^2^+2Fc^2^)/3'
_refine_ls_weighting_scheme calc
_refine_ls_wR_factor_gt 0.0784
_refine_ls_wR_factor_ref 0.0849
_reflns_Friedel_coverage 0.000
_reflns_number_gt 3021
_reflns_number_total 3450
_reflns_threshold_expression 'I > 2\s(I)'
_cod_data_source_file ja5b06722_si_006.cif
_cod_data_source_block AAE066_K3
_cod_original_sg_symbol_H-M 'P 21/n'
_cod_database_code 4129469
_shelx_space_group_comment
;
The symmetry employed for this shelxl refinement is uniquely defined
by the following loop, which should always be used as a source of
symmetry information in preference to the above space-group names.
They are only intended as comments.
;
_shelx_estimated_absorpt_t_min 0.477
_shelx_estimated_absorpt_t_max 0.939
_shelxl_version_number 2013-4

loop_
_space_group_symop_operation_xyz
'x, y, z'
'-x+1/2, y+1/2, -z+1/2'
'-x, -y, -z'
'x-1/2, -y-1/2, z-1/2'

loop_
_atom_site_label
_atom_site_type_symbol
_atom_site_fract_x
_atom_site_fract_y
_atom_site_fract_z
_atom_site_U_iso_or_equiv
_atom_site_adp_type
_atom_site_occupancy
_atom_site_site_symmetry_order
_atom_site_calc_flag
_atom_site_refinement_flags_posn
_atom_site_refinement_flags_adp
C1 C -0.1133(3) 0.80285(11) 0.39953(6) 0.0194(3) Uani 1 1 d . .
C2 C -0.2981(3) 0.82987(11) 0.35985(6) 0.0224(3) Uani 1 1 d . .
H2 H -0.3043 0.7969 0.3277 0.027 Uiso 1 1 calc R U
C3 C -0.4746(3) 0.90674(12) 0.36846(6) 0.0241(3) Uani 1 1 d . .
H3 H -0.6033 0.9252 0.3418 0.029 Uiso 1 1 calc R U
C4 C -0.4667(3) 0.95690(12) 0.41499(6) 0.0249(3) Uani 1 1 d . .
H4 H -0.5874 1.0094 0.4196 0.030 Uiso 1 1 calc R U
C5 C -0.2816(3) 0.92993(11) 0.45480(6) 0.0228(3) Uani 1 1 d . .
H5 H -0.2740 0.9634 0.4868 0.027 Uiso 1 1 calc R U
C6 C -0.1099(3) 0.85347(11) 0.44648(6) 0.0208(3) Uani 1 1 d . .
C7 C 0.1031(3) 0.81092(11) 0.48217(6) 0.0199(3) Uani 1 1 d . .
C8 C 0.2264(3) 0.73090(11) 0.45466(6) 0.0196(3) Uani 1 1 d . .
C9 C 0.1010(3) 0.72666(11) 0.40344(6) 0.0193(3) Uani 1 1 d . .
C10 C 0.1674(3) 0.66824(11) 0.36256(6) 0.0197(3) Uani 1 1 d . .
C11 C 0.3865(3) 0.60034(11) 0.36485(5) 0.0207(3) Uani 1 1 d . .
C12 C 0.0328(3) 0.67279(11) 0.31258(6) 0.0230(3) Uani 1 1 d . .
C13 C 0.4294(3) 0.66928(11) 0.47551(6) 0.0199(3) Uani 1 1 d . .
H13 H 0.4720 0.6176 0.4532 0.024 Uiso 1 1 calc R U
C14 C 0.5810(3) 0.66804(11) 0.52198(6) 0.0200(3) Uani 1 1 d . .
C15 C 0.7777(3) 0.59487(11) 0.53291(6) 0.0220(3) Uani 1 1 d . .
H15 H 0.8041 0.5426 0.5099 0.026 Uiso 1 1 calc R U
C16 C 0.9269(3) 0.60379(11) 0.57838(6) 0.0223(3) Uani 1 1 d . .
H16 H 1.0637 0.5595 0.5902 0.027 Uiso 1 1 calc R U
C17 C 0.8511(3) 0.68806(11) 0.60583(6) 0.0202(3) Uani 1 1 d . .
C18 C 0.8714(3) 0.81048(12) 0.67410(6) 0.0247(3) Uani 1 1 d . .
H18A H 0.8879 0.8049 0.7121 0.030 Uiso 1 1 calc R U
H18B H 0.6792 0.8226 0.6637 0.030 Uiso 1 1 calc R U
C19 C 1.0406(3) 0.89575(12) 0.65737(7) 0.0287(4) Uani 1 1 d . .
H19A H 1.2289 0.8862 0.6698 0.043 Uiso 1 1 calc R U
H19B H 0.9719 0.9561 0.6718 0.043 Uiso 1 1 calc R U
H19C H 1.0301 0.8999 0.6197 0.043 Uiso 1 1 calc R U
C20 C 1.1634(3) 0.66209(12) 0.68084(6) 0.0262(3) Uani 1 1 d . .
H20A H 1.2877 0.7070 0.7002 0.031 Uiso 1 1 calc R U
H20B H 1.2703 0.6239 0.6570 0.031 Uiso 1 1 calc R U
C21 C 1.0357(4) 0.59376(14) 0.71816(7) 0.0406(5) Uani 1 1 d . .
H21A H 0.9287 0.6314 0.7416 0.061 Uiso 1 1 calc R U
H21B H 1.1776 0.5582 0.7380 0.061 Uiso 1 1 calc R U
H21C H 0.9182 0.5475 0.6989 0.061 Uiso 1 1 calc R U
N1 N 0.5619(3) 0.54540(11) 0.36501(5) 0.0284(3) Uani 1 1 d . .
N2 N -0.0673(3) 0.67418(11) 0.27136(5) 0.0319(3) Uani 1 1 d . .
N3 N 0.9571(3) 0.71863(10) 0.65111(5) 0.0220(3) Uani 1 1 d . .
O1 O 0.1597(2) 0.83883(8) 0.52625(4) 0.0244(2) Uani 1 1 d . .
S1 S 0.58733(7) 0.75109(3) 0.57367(2) 0.02007(11) Uani 1 1 d . .

loop_
_atom_site_aniso_label
_atom_site_aniso_U_11
_atom_site_aniso_U_22
_atom_site_aniso_U_33
_atom_site_aniso_U_23
_atom_site_aniso_U_13
_atom_site_aniso_U_12
C1 0.0205(7) 0.0196(7) 0.0186(7) 0.0006(6) 0.0042(5) -0.0014(6)
C2 0.0243(7) 0.0235(8) 0.0195(7) 0.0010(6) 0.0014(6) 0.0008(6)
C3 0.0240(8) 0.0260(8) 0.0222(8) 0.0038(6) 0.0002(6) 0.0026(6)
C4 0.0240(8) 0.0246(8) 0.0266(8) 0.0019(6) 0.0047(6) 0.0044(6)
C5 0.0245(8) 0.0225(8) 0.0218(8) -0.0009(6) 0.0043(6) 0.0003(6)
C6 0.0207(7) 0.0235(8) 0.0183(7) 0.0010(6) 0.0029(6) -0.0024(6)
C7 0.0194(7) 0.0218(7) 0.0188(7) 0.0003(6) 0.0035(5) -0.0027(6)
C8 0.0200(7) 0.0219(8) 0.0171(7) -0.0006(6) 0.0029(5) -0.0021(6)
C9 0.0182(7) 0.0206(7) 0.0192(7) 0.0019(6) 0.0024(5) -0.0019(6)
C10 0.0220(7) 0.0199(7) 0.0172(7) 0.0007(6) 0.0010(5) 0.0003(6)
C11 0.0251(7) 0.0225(8) 0.0145(7) -0.0014(6) 0.0015(5) -0.0014(6)
C12 0.0258(8) 0.0234(8) 0.0200(8) -0.0001(6) 0.0040(6) 0.0030(6)
C13 0.0214(7) 0.0204(7) 0.0181(7) -0.0013(6) 0.0042(5) -0.0005(6)
C14 0.0210(7) 0.0211(7) 0.0182(7) -0.0004(6) 0.0033(5) -0.0009(6)
C15 0.0252(7) 0.0220(8) 0.0190(7) -0.0005(6) 0.0022(6) 0.0010(6)
C16 0.0234(7) 0.0238(8) 0.0197(7) 0.0014(6) 0.0008(6) 0.0019(6)
C17 0.0194(7) 0.0240(8) 0.0173(7) 0.0020(6) 0.0030(5) -0.0023(6)
C18 0.0251(8) 0.0294(9) 0.0195(8) -0.0057(6) 0.0011(6) 0.0044(6)
C19 0.0296(8) 0.0260(8) 0.0301(9) -0.0031(7) -0.0021(7) 0.0040(7)
C20 0.0312(8) 0.0271(8) 0.0194(8) -0.0019(6) -0.0063(6) 0.0030(7)
C21 0.0593(12) 0.0330(10) 0.0281(9) 0.0064(8) -0.0084(8) -0.0051(9)
N1 0.0307(7) 0.0316(8) 0.0228(7) -0.0032(6) 0.0011(5) 0.0056(6)
N2 0.0386(8) 0.0357(8) 0.0210(7) -0.0006(6) 0.0000(6) 0.0094(6)
N3 0.0236(6) 0.0236(7) 0.0187(6) -0.0011(5) -0.0007(5) 0.0007(5)
O1 0.0262(6) 0.0286(6) 0.0184(5) -0.0033(4) 0.0002(4) 0.0026(4)
S1 0.02066(19) 0.0232(2) 0.01632(18) -0.00153(14) 0.00075(13) 0.00188(14)

loop_
_atom_type_symbol
_atom_type_description
_atom_type_scat_dispersion_real
_atom_type_scat_dispersion_imag
_atom_type_scat_source
C C 0.0181 0.0091 'International Tables Vol C Tables 4.2.6.8 and 6.1.1.4'
H H 0.0000 0.0000 'International Tables Vol C Tables 4.2.6.8 and 6.1.1.4'
N N 0.0311 0.0180 'International Tables Vol C Tables 4.2.6.8 and 6.1.1.4'
O O 0.0492 0.0322 'International Tables Vol C Tables 4.2.6.8 and 6.1.1.4'
S S 0.3331 0.5567 'International Tables Vol C Tables 4.2.6.8 and 6.1.1.4'

loop_
_geom_angle_atom_site_label_1
_geom_angle_atom_site_label_2
_geom_angle_atom_site_label_3
_geom_angle
C2 C1 C6 119.19(14)
C2 C1 C9 132.43(14)
C6 C1 C9 108.38(13)
C1 C2 C3 118.34(14)
C1 C2 H2 120.8
C3 C2 H2 120.8
C4 C3 C2 121.81(14)
C4 C3 H3 119.1
C2 C3 H3 119.1
C3 C4 C5 119.92(14)
C3 C4 H4 120.0
C5 C4 H4 120.0
C6 C5 C4 118.22(14)
C6 C5 H5 120.9
C4 C5 H5 120.9
C5 C6 C1 122.53(14)
C5 C6 C7 128.73(14)
C1 C6 C7 108.74(13)
O1 C7 C8 127.74(14)
O1 C7 C6 125.29(14)
C8 C7 C6 106.97(12)
C13 C8 C9 126.66(13)
C13 C8 C7 125.14(13)
C9 C8 C7 108.20(13)
C10 C9 C8 128.63(14)
C10 C9 C1 123.62(13)
C8 C9 C1 107.66(12)
C9 C10 C12 123.61(14)
C9 C10 C11 123.96(13)
C12 C10 C11 112.36(13)
N1 C11 C10 177.81(16)
N2 C12 C10 177.11(17)
C14 C13 C8 133.38(14)
C14 C13 H13 113.3
C8 C13 H13 113.3
C13 C14 C15 121.06(14)
C13 C14 S1 129.95(12)
C15 C14 S1 108.91(11)
C16 C15 C14 116.28(14)
C16 C15 H15 121.9
C14 C15 H15 121.9
C15 C16 C17 111.26(14)
C15 C16 H16 124.4
C17 C16 H16 124.4
N3 C17 C16 126.81(14)
N3 C17 S1 121.06(12)
C16 C17 S1 112.12(11)
N3 C18 C19 111.61(13)
N3 C18 H18A 109.3
C19 C18 H18A 109.3
N3 C18 H18B 109.3
C19 C18 H18B 109.3
H18A C18 H18B 108.0
C18 C19 H19A 109.5
C18 C19 H19B 109.5
H19A C19 H19B 109.5
C18 C19 H19C 109.5
H19A C19 H19C 109.5
H19B C19 H19C 109.5
N3 C20 C21 111.18(14)
N3 C20 H20A 109.4
C21 C20 H20A 109.4
N3 C20 H20B 109.4
C21 C20 H20B 109.4
H20A C20 H20B 108.0
C20 C21 H21A 109.5
C20 C21 H21B 109.5
H21A C21 H21B 109.5
C20 C21 H21C 109.5
H21A C21 H21C 109.5
H21B C21 H21C 109.5
C17 N3 C20 121.82(13)
C17 N3 C18 121.51(13)
C20 N3 C18 116.67(12)
C17 S1 C14 91.40(7)

loop_
_geom_bond_atom_site_label_1
_geom_bond_atom_site_label_2
_geom_bond_distance
C1 C2 1.391(2)
C1 C6 1.405(2)
C1 C9 1.492(2)
C2 C3 1.398(2)
C2 H2 0.9500
C3 C4 1.392(2)
C3 H3 0.9500
C4 C5 1.395(2)
C4 H4 0.9500
C5 C6 1.378(2)
C5 H5 0.9500
C6 C7 1.486(2)
C7 O1 1.2267(18)
C7 C8 1.466(2)
C8 C13 1.401(2)
C8 C9 1.439(2)
C9 C10 1.388(2)
C10 C12 1.429(2)
C10 C11 1.431(2)
C11 N1 1.152(2)
C12 N2 1.156(2)
C13 C14 1.387(2)
C13 H13 0.9500
C14 C15 1.419(2)
C14 S1 1.7634(15)
C15 C16 1.365(2)
C15 H15 0.9500
C16 C17 1.423(2)
C16 H16 0.9500
C17 N3 1.3307(19)
C17 S1 1.7427(15)
C18 N3 1.471(2)
C18 C19 1.520(2)
C18 H18A 0.9900
C18 H18B 0.9900
C19 H19A 0.9800
C19 H19B 0.9800
C19 H19C 0.9800
C20 N3 1.469(2)
C20 C21 1.516(2)
C20 H20A 0.9900
C20 H20B 0.9900
C21 H21A 0.9800
C21 H21B 0.9800
C21 H21C 0.9800

loop_
_geom_torsion_atom_site_label_1
_geom_torsion_atom_site_label_2
_geom_torsion_atom_site_label_3
_geom_torsion_atom_site_label_4
_geom_torsion
C6 C1 C2 C3 -0.2(2)
C9 C1 C2 C3 -179.36(15)
C1 C2 C3 C4 0.9(2)
C2 C3 C4 C5 -0.9(2)
C3 C4 C5 C6 0.1(2)
C4 C5 C6 C1 0.6(2)
C4 C5 C6 C7 -179.97(15)
C2 C1 C6 C5 -0.6(2)
C9 C1 C6 C5 178.77(13)
C2 C1 C6 C7 179.89(13)
C9 C1 C6 C7 -0.73(16)
C5 C6 C7 O1 0.1(3)
C1 C6 C7 O1 179.52(14)
C5 C6 C7 C8 179.79(15)
C1 C6 C7 C8 -0.75(16)
O1 C7 C8 C13 2.3(2)
C6 C7 C8 C13 -177.41(14)
O1 C7 C8 C9 -178.30(14)
C6 C7 C8 C9 1.98(16)
C13 C8 C9 C10 -6.5(3)
C7 C8 C9 C10 174.13(14)
C13 C8 C9 C1 176.96(14)
C7 C8 C9 C1 -2.42(16)
C2 C1 C9 C10 4.5(3)
C6 C1 C9 C10 -174.79(14)
C2 C1 C9 C8 -178.77(16)
C6 C1 C9 C8 1.97(16)
C8 C9 C10 C12 -177.82(15)
C1 C9 C10 C12 -1.8(2)
C8 C9 C10 C11 -1.2(2)
C1 C9 C10 C11 174.89(14)
C9 C8 C13 C14 174.82(15)
C7 C8 C13 C14 -5.9(3)
C8 C13 C14 C15 179.99(16)
C8 C13 C14 S1 -3.7(3)
C13 C14 C15 C16 176.13(14)
S1 C14 C15 C16 -0.91(17)
C14 C15 C16 C17 -0.4(2)
C15 C16 C17 N3 -179.42(15)
C15 C16 C17 S1 1.55(17)
C16 C17 N3 C20 -4.3(2)
S1 C17 N3 C20 174.70(11)
C16 C17 N3 C18 176.33(14)
S1 C17 N3 C18 -4.7(2)
C21 C20 N3 C17 -91.64(18)
C21 C20 N3 C18 87.80(17)
C19 C18 N3 C17 -89.57(17)
C19 C18 N3 C20 90.99(16)
N3 C17 S1 C14 179.15(13)
C16 C17 S1 C14 -1.76(12)
C13 C14 S1 C17 -175.20(15)
C15 C14 S1 C17 1.49(11)
